data_2216827
loop_
_publ_author_name
'Jun Wan'
'Yan An'
'Xiao-Fang Tang'
'Yong-Hong Wen'

_publ_section_title
;
 2-(5,7-Dichloroquinolin-8-yloxy)-<i>N</i>,<i>N</i>-diphenylacetamide
;
_journal_coeditor_code WN2216
_journal_issue 12
_journal_name_full 'Acta Crystallographica Section E'
_journal_page_first o4598
_journal_page_last o4598
_journal_paper_doi 10.1107/S1600536807055055
_journal_volume 63
_journal_year 2007
_chemical_formula_iupac 'C23 H16 Cl2 N2 O2'
_chemical_formula_moiety 'C23 H16 Cl2 N2 O2'
_chemical_formula_sum 'C23 H16 Cl2 N2 O2'
_chemical_formula_weight 423.28
_chemical_name_systematic
;
2-(5,7-Dichloroquinolin-8-yloxy)-<i>N</i>,<i>N</i>-diphenylacetamide
;
_space_group_IT_number 14
_symmetry_cell_setting monoclinic
_symmetry_space_group_name_Hall '-P 2yn'
_symmetry_space_group_name_H-M 'P 1 21/n 1'
_atom_sites_solution_hydrogens geom
_atom_sites_solution_primary direct
_atom_sites_solution_secondary difmap
_audit_creation_method SHELXL-97
_cell_angle_alpha 90.00
_cell_angle_beta 93.107(2)
_cell_angle_gamma 90.00
_cell_formula_units_Z 4
_cell_length_a 9.8942(13)
_cell_length_b 9.6703(13)
_cell_length_c 21.152(3)
_cell_measurement_reflns_used 3686
_cell_measurement_temperature 293(2)
_cell_measurement_theta_max 25.25
_cell_measurement_theta_min 2.32
_cell_volume 2020.8(5)
_computing_cell_refinement 'SAINT (Siemens, 1996)'
_computing_data_collection 'SMART (Siemens, 1996)'
_computing_data_reduction 'SAINT (Siemens, 1996)'
_computing_molecular_graphics 'SHELXTL (Sheldrick, 1997b)'
_computing_publication_material
;
SHELXTL (Sheldrick, 1997b), PARST (Nardelli, 1995) and PLATON
(Spek, 2003)
;
_computing_structure_refinement 'SHELXL97 (Sheldrick, 1997a)'
_computing_structure_solution 'SHELXS97 (Sheldrick, 1997a)'
_diffrn_ambient_temperature 293(2)
_diffrn_detector_area_resol_mean 8.33
_diffrn_measured_fraction_theta_full 0.996
_diffrn_measured_fraction_theta_max 0.996
_diffrn_measurement_device_type
;
Siemens SMART 1000 CCD area-detector
;
_diffrn_measurement_method \w
_diffrn_radiation_monochromator graphite
_diffrn_radiation_source 'fine-focus sealed tube'
_diffrn_radiation_type MoK\a
_diffrn_radiation_wavelength 0.71073
_diffrn_reflns_av_R_equivalents 0.0166
_diffrn_reflns_av_sigmaI/netI 0.0191
_diffrn_reflns_limit_h_max 12
_diffrn_reflns_limit_h_min -8
_diffrn_reflns_limit_k_max 11
_diffrn_reflns_limit_k_min -11
_diffrn_reflns_limit_l_max 25
_diffrn_reflns_limit_l_min -25
_diffrn_reflns_number 10737
_diffrn_reflns_theta_full 25.69
_diffrn_reflns_theta_max 25.69
_diffrn_reflns_theta_min 1.93
_diffrn_standards_number 0
_exptl_absorpt_coefficient_mu 0.343
_exptl_absorpt_correction_T_max 0.9698
_exptl_absorpt_correction_T_min 0.9160
_exptl_absorpt_correction_type multi-scan
_exptl_absorpt_process_details '(SADABS; Sheldrick, 1996)'
_exptl_crystal_colour colourless
_exptl_crystal_density_diffrn 1.391
_exptl_crystal_density_method 'not measured'
_exptl_crystal_description column
_exptl_crystal_F_000 872
_exptl_crystal_size_max 0.26
_exptl_crystal_size_mid 0.12
_exptl_crystal_size_min 0.09
_refine_diff_density_max 0.524
_refine_diff_density_min -0.507
_refine_ls_extinction_method none
_refine_ls_goodness_of_fit_ref 1.038
_refine_ls_hydrogen_treatment constr
_refine_ls_matrix_type full
_refine_ls_number_parameters 262
_refine_ls_number_reflns 3827
_refine_ls_number_restraints 0
_refine_ls_restrained_S_all 1.038
_refine_ls_R_factor_all 0.0599
_refine_ls_R_factor_gt 0.0471
_refine_ls_shift/su_max 0.000
_refine_ls_shift/su_mean 0.000
_refine_ls_structure_factor_coef Fsqd
_refine_ls_weighting_details 'calc w=1/[\s^2^(Fo^2^)+(0.0577P)^2^+0.9055P] where P=(Fo^2^+2Fc^2^)/3'
_refine_ls_weighting_scheme calc
_refine_ls_wR_factor_gt 0.1198
_refine_ls_wR_factor_ref 0.1304
_reflns_number_gt 3035
_reflns_number_total 3827
_reflns_threshold_expression I>2\s(I)
_cod_data_source_file wn2216.cif
_cod_data_source_block I
_cod_depositor_comments
;
The following automatic conversions were performed:
'_symmetry_cell_setting' value 'Monoclinic' changed to 'monoclinic'
according to '/home/saulius/struct/CIF-dictionaries/cif_core.dic'
dictionary named 'cif_core.dic' version 2.4.1 from 2010-06-29.

Automatic conversion script
Id: cif_fix_enum 1527 2010-12-29 10:47:43Z saulius 

The following automatic conversions were performed:

'_symmetry_cell_setting' value 'Monoclinic' changed to 'monoclinic'
according to /home/saulius/struct/CIF-dictionaries/cif_core.dic
dictionary named 'cif_core.dic' version 2.4.1 from 2010-06-29.

Automatic conversion script
Id: cif_fix_values 1715 2011-07-08 13:25:40Z adriana 
;
_cod_original_sg_symbol_H-M 'P 21/n'
_cod_database_code 2216827
_cod_database_fobs_code 2216827

loop_
_symmetry_equiv_pos_as_xyz
'x, y, z'
'-x+1/2, y+1/2, -z+1/2'
'-x, -y, -z'
'x-1/2, -y-1/2, z-1/2'

loop_
_atom_site_type_symbol
_atom_site_label
_atom_site_fract_x
_atom_site_fract_y
_atom_site_fract_z
_atom_site_U_iso_or_equiv
_atom_site_adp_type
_atom_site_calc_flag
_atom_site_refinement_flags
_atom_site_occupancy
Cl Cl1 0.31549(8) 0.08217(8) 0.19801(3) 0.0807(3) Uani d . 1
Cl Cl2 -0.05972(8) 0.47583(9) 0.18328(4) 0.0938(3) Uani d . 1
O O1 0.23409(17) 0.01537(15) 0.06956(7) 0.0565(4) Uani d . 1
N N2 0.37018(18) 0.14865(17) -0.07488(8) 0.0461(4) Uani d . 1
C C18 0.4430(2) 0.2695(2) -0.09362(9) 0.0453(5) Uani d . 1
O O2 0.42174(17) 0.18848(17) 0.02889(7) 0.0622(4) Uani d . 1
C C9 0.1686(2) 0.1303(2) 0.08933(10) 0.0476(5) Uani d . 1
C C11 0.3616(2) 0.1206(2) -0.01194(10) 0.0471(5) Uani d . 1
C C8 0.0703(2) 0.2077(2) 0.05243(10) 0.0516(5) Uani d . 1
C C12 0.3029(2) 0.0664(2) -0.12406(9) 0.0474(5) Uani d . 1
C C1 0.1929(2) 0.1677(2) 0.15136(10) 0.0527(5) Uani d . 1
C C4 -0.0021(2) 0.3153(2) 0.08161(12) 0.0582(6) Uani d . 1
C C2 0.1245(2) 0.2756(2) 0.17999(11) 0.0568(6) Uani d . 1
H H2A 0.1451 0.2983 0.2221 0.068 Uiso calc R 1
C C10 0.2737(2) -0.0002(2) 0.00576(10) 0.0538(5) Uani d . 1
H H10A 0.1938 -0.0043 -0.0229 0.065 Uiso calc R 1
H H10B 0.3235 -0.0859 0.0018 0.065 Uiso calc R 1
N N1 0.0480(2) 0.1756(2) -0.01003(10) 0.0667(6) Uani d . 1
C C13 0.3431(3) -0.0680(2) -0.13415(11) 0.0578(6) Uani d . 1
H H13A 0.4143 -0.1064 -0.1095 0.069 Uiso calc R 1
C C3 0.0288(2) 0.3460(2) 0.14595(12) 0.0598(6) Uani d . 1
C C17 0.1987(3) 0.1239(3) -0.16139(11) 0.0643(6) Uani d . 1
H H17A 0.1723 0.2149 -0.1550 0.077 Uiso calc R 1
C C23 0.5474(3) 0.2569(3) -0.13324(11) 0.0627(6) Uani d . 1
H H23A 0.5727 0.1704 -0.1477 0.075 Uiso calc R 1
C C19 0.4078(3) 0.3976(2) -0.07156(13) 0.0665(7) Uani d . 1
H H19A 0.3375 0.4056 -0.0444 0.080 Uiso calc R 1
C C16 0.1338(3) 0.0448(4) -0.20847(13) 0.0800(8) Uani d . 1
H H16A 0.0633 0.0829 -0.2336 0.096 Uiso calc R 1
C C22 0.6151(3) 0.3750(4) -0.15141(13) 0.0823(9) Uani d . 1
H H22A 0.6856 0.3677 -0.1785 0.099 Uiso calc R 1
C C21 0.5784(3) 0.5024(3) -0.12956(15) 0.0843(10) Uani d . 1
H H21A 0.6235 0.5812 -0.1421 0.101 Uiso calc R 1
C C15 0.1729(3) -0.0892(4) -0.21829(13) 0.0802(9) Uani d . 1
H H15A 0.1291 -0.1418 -0.2500 0.096 Uiso calc R 1
C C20 0.4756(4) 0.5133(3) -0.08937(16) 0.0831(9) Uani d . 1
H H20A 0.4516 0.5996 -0.0741 0.100 Uiso calc R 1
C C5 -0.1036(3) 0.3830(3) 0.04406(16) 0.0816(8) Uani d . 1
H H5A -0.1553 0.4520 0.0616 0.098 Uiso calc R 1
C C7 -0.0466(3) 0.2445(3) -0.04277(15) 0.0824(9) Uani d . 1
H H7A -0.0616 0.2233 -0.0855 0.099 Uiso calc R 1
C C6 -0.1259(3) 0.3477(4) -0.01708(17) 0.0917(10) Uani d . 1
H H6A -0.1933 0.3916 -0.0420 0.110 Uiso calc R 1
C C14 0.2762(3) -0.1450(3) -0.18139(12) 0.0751(8) Uani d . 1
H H14A 0.3021 -0.2361 -0.1880 0.090 Uiso calc R 1

loop_
_atom_site_aniso_label
_atom_site_aniso_U_11
_atom_site_aniso_U_22
_atom_site_aniso_U_33
_atom_site_aniso_U_12
_atom_site_aniso_U_13
_atom_site_aniso_U_23
Cl1 0.0928(5) 0.0995(6) 0.0494(3) 0.0435(4) 0.0019(3) 0.0035(3)
Cl2 0.0833(5) 0.0809(5) 0.1175(7) 0.0296(4) 0.0073(4) -0.0241(4)
O1 0.0766(11) 0.0482(9) 0.0459(8) 0.0082(8) 0.0136(7) 0.0055(7)
N2 0.0539(10) 0.0423(9) 0.0420(9) -0.0053(8) 0.0021(7) 0.0003(7)
C18 0.0489(12) 0.0446(11) 0.0416(10) -0.0019(9) -0.0039(9) 0.0041(9)
O2 0.0768(11) 0.0612(10) 0.0477(9) -0.0133(9) -0.0042(8) -0.0025(7)
C9 0.0499(12) 0.0446(11) 0.0491(11) 0.0001(9) 0.0110(9) 0.0070(9)
C11 0.0530(12) 0.0445(11) 0.0437(11) 0.0014(9) 0.0024(9) -0.0014(9)
C8 0.0488(12) 0.0506(12) 0.0555(13) -0.0078(10) 0.0031(10) 0.0080(10)
C12 0.0514(12) 0.0504(12) 0.0404(10) -0.0086(10) 0.0038(9) 0.0017(9)
C1 0.0537(13) 0.0577(13) 0.0474(12) 0.0076(11) 0.0100(9) 0.0078(10)
C4 0.0436(12) 0.0525(14) 0.0783(16) -0.0015(10) 0.0012(11) 0.0091(12)
C2 0.0564(14) 0.0616(14) 0.0532(12) 0.0052(11) 0.0109(10) -0.0037(11)
C10 0.0673(15) 0.0499(13) 0.0451(12) -0.0035(11) 0.0116(10) -0.0028(9)
N1 0.0731(14) 0.0689(14) 0.0571(12) -0.0063(11) -0.0070(10) 0.0086(10)
C13 0.0677(15) 0.0535(13) 0.0525(12) -0.0026(11) 0.0046(11) -0.0060(10)
C3 0.0511(13) 0.0534(14) 0.0755(16) 0.0043(11) 0.0104(11) -0.0044(12)
C17 0.0674(15) 0.0657(15) 0.0586(14) -0.0044(12) -0.0076(12) 0.0075(12)
C23 0.0717(16) 0.0672(16) 0.0500(12) -0.0094(13) 0.0092(11) -0.0045(11)
C19 0.0704(16) 0.0476(14) 0.0820(17) 0.0062(12) 0.0076(13) 0.0059(12)
C16 0.0717(18) 0.105(2) 0.0613(16) -0.0189(17) -0.0157(13) 0.0106(16)
C22 0.0786(19) 0.111(3) 0.0574(15) -0.0345(18) 0.0097(13) 0.0081(16)
C21 0.101(2) 0.074(2) 0.0752(19) -0.0414(18) -0.0233(17) 0.0226(16)
C15 0.089(2) 0.097(2) 0.0545(15) -0.0423(18) -0.0001(14) -0.0113(15)
C20 0.108(2) 0.0459(15) 0.094(2) -0.0075(15) -0.0082(19) 0.0082(14)
C5 0.0627(17) 0.0745(19) 0.105(2) 0.0110(14) -0.0162(16) 0.0080(16)
C7 0.084(2) 0.086(2) 0.0741(18) -0.0126(17) -0.0209(15) 0.0188(16)
C6 0.0714(19) 0.090(2) 0.110(3) 0.0054(17) -0.0320(18) 0.021(2)
C14 0.099(2) 0.0640(17) 0.0629(16) -0.0192(15) 0.0112(15) -0.0164(13)

loop_
_atom_type_symbol
_atom_type_description
_atom_type_scat_dispersion_real
_atom_type_scat_dispersion_imag
_atom_type_scat_source
C C 0.0033 0.0016 'International Tables Vol C Tables 4.2.6.8 and 6.1.1.4'
H H 0.0000 0.0000 'International Tables Vol C Tables 4.2.6.8 and 6.1.1.4'
N N 0.0061 0.0033 'International Tables Vol C Tables 4.2.6.8 and 6.1.1.4'
O O 0.0106 0.0060 'International Tables Vol C Tables 4.2.6.8 and 6.1.1.4'
Cl Cl 0.1484 0.1585 'International Tables Vol C Tables 4.2.6.8 and 6.1.1.4'

loop_
_geom_angle_atom_site_label_1
_geom_angle_atom_site_label_2
_geom_angle_atom_site_label_3
_geom_angle
C9 O1 C10 122.21(16)
C11 N2 C18 119.20(17)
C11 N2 C12 122.87(17)
C18 N2 C12 117.84(16)
C23 C18 C19 120.1(2)
C23 C18 N2 120.1(2)
C19 C18 N2 119.9(2)
O1 C9 C1 116.58(19)
O1 C9 C8 125.56(19)
C1 C9 C8 117.7(2)
O2 C11 N2 122.1(2)
O2 C11 C10 120.43(19)
N2 C11 C10 117.43(18)
N1 C8 C4 121.9(2)
N1 C8 C9 118.7(2)
C4 C8 C9 119.4(2)
C13 C12 C17 120.2(2)
C13 C12 N2 120.3(2)
C17 C12 N2 119.5(2)
C9 C1 C2 123.2(2)
C9 C1 Cl1 120.06(17)
C2 C1 Cl1 116.74(17)
C5 C4 C3 123.8(2)
C5 C4 C8 117.1(2)
C3 C4 C8 119.0(2)
C3 C2 C1 119.3(2)
C3 C2 H2A 120.3
C1 C2 H2A 120.3
O1 C10 C11 109.98(17)
O1 C10 H10A 109.7
C11 C10 H10A 109.7
O1 C10 H10B 109.7
C11 C10 H10B 109.7
H10A C10 H10B 108.2
C7 N1 C8 117.9(3)
C12 C13 C14 119.2(2)
C12 C13 H13A 120.4
C14 C13 H13A 120.4
C2 C3 C4 121.3(2)
C2 C3 Cl2 118.6(2)
C4 C3 Cl2 120.07(19)
C12 C17 C16 119.5(3)
C12 C17 H17A 120.3
C16 C17 H17A 120.3
C18 C23 C22 119.1(3)
C18 C23 H23A 120.4
C22 C23 H23A 120.4
C20 C19 C18 120.4(3)
C20 C19 H19A 119.8
C18 C19 H19A 119.8
C15 C16 C17 120.5(3)
C15 C16 H16A 119.8
C17 C16 H16A 119.8
C21 C22 C23 120.4(3)
C21 C22 H22A 119.8
C23 C22 H22A 119.8
C20 C21 C22 120.0(3)
C20 C21 H21A 120.0
C22 C21 H21A 120.0
C14 C15 C16 119.7(3)
C14 C15 H15A 120.1
C16 C15 H15A 120.1
C21 C20 C19 120.1(3)
C21 C20 H20A 120.0
C19 C20 H20A 120.0
C6 C5 C4 120.0(3)
C6 C5 H5A 120.0
C4 C5 H5A 120.0
N1 C7 C6 123.8(3)
N1 C7 H7A 118.1
C6 C7 H7A 118.1
C5 C6 C7 119.3(3)
C5 C6 H6A 120.4
C7 C6 H6A 120.4
C15 C14 C13 121.0(3)
C15 C14 H14A 119.5
C13 C14 H14A 119.5

loop_
_geom_bond_atom_site_label_1
_geom_bond_atom_site_label_2
_geom_bond_distance
Cl1 C1 1.732(2)
Cl2 C3 1.744(2)
O1 C9 1.363(2)
O1 C10 1.433(2)
N2 C11 1.366(3)
N2 C18 1.440(3)
N2 C12 1.443(3)
C18 C23 1.371(3)
C18 C19 1.375(3)
O2 C11 1.214(2)
C9 C1 1.370(3)
C9 C8 1.426(3)
C11 C10 1.515(3)
C8 N1 1.364(3)
C8 C4 1.422(3)
C12 C13 1.379(3)
C12 C17 1.381(3)
C1 C2 1.399(3)
C4 C5 1.408(3)
C4 C3 1.410(4)
C2 C3 1.344(3)
C2 H2A 0.9300
C10 H10A 0.9700
C10 H10B 0.9700
N1 C7 1.315(3)
C13 C14 1.386(3)
C13 H13A 0.9300
C17 C16 1.385(4)
C17 H17A 0.9300
C23 C22 1.388(4)
C23 H23A 0.9300
C19 C20 1.368(4)
C19 H19A 0.9300
C16 C15 1.371(4)
C16 H16A 0.9300
C22 C21 1.371(5)
C22 H22A 0.9300
C21 C20 1.365(5)
C21 H21A 0.9300
C15 C14 1.363(4)
C15 H15A 0.9300
C20 H20A 0.9300
C5 C6 1.344(5)
C5 H5A 0.9300
C7 C6 1.398(5)
C7 H7A 0.9300
C6 H6A 0.9300
C14 H14A 0.9300

loop_
_geom_hbond_atom_site_label_D
_geom_hbond_atom_site_label_H
_geom_hbond_atom_site_label_A
_geom_hbond_site_symmetry_A
_geom_hbond_distance_DH
_geom_hbond_distance_HA
_geom_hbond_distance_DA
_geom_hbond_angle_DHA
_geom_hbond_publ_flag
C5 H5A Cl2 1_555 0.93 2.703 3.087(3) 105.63 yes
C10 H10A N1 1_555 0.97 2.286 2.812(3) 113.11 yes
C13 H13A O2 3_655 0.93 2.423 3.342(3) 169.31 yes
C20 H20A O2 3_665 0.93 2.560 3.293(4) 135.95 yes

loop_
_geom_torsion_atom_site_label_1
_geom_torsion_atom_site_label_2
_geom_torsion_atom_site_label_3
_geom_torsion_atom_site_label_4
_geom_torsion
C11 N2 C18 C23 124.0(2)
C12 N2 C18 C23 -59.4(3)
C11 N2 C18 C19 -55.8(3)
C12 N2 C18 C19 120.8(2)
C10 O1 C9 C1 -148.9(2)
C10 O1 C9 C8 36.0(3)
C18 N2 C11 O2 -5.5(3)
C12 N2 C11 O2 178.0(2)
C18 N2 C11 C10 174.66(18)
C12 N2 C11 C10 -1.8(3)
O1 C9 C8 N1 -7.4(3)
C1 C9 C8 N1 177.6(2)
O1 C9 C8 C4 172.27(19)
C1 C9 C8 C4 -2.7(3)
C11 N2 C12 C13 -67.6(3)
C18 N2 C12 C13 115.9(2)
C11 N2 C12 C17 113.1(2)
C18 N2 C12 C17 -63.4(3)
O1 C9 C1 C2 -174.2(2)
C8 C9 C1 C2 1.2(3)
O1 C9 C1 Cl1 6.9(3)
C8 C9 C1 Cl1 -177.62(16)
N1 C8 C4 C5 3.3(3)
C9 C8 C4 C5 -176.3(2)
N1 C8 C4 C3 -178.1(2)
C9 C8 C4 C3 2.3(3)
C9 C1 C2 C3 0.8(4)
Cl1 C1 C2 C3 179.71(19)
C9 O1 C10 C11 55.9(3)
O2 C11 C10 O1 22.1(3)
N2 C11 C10 O1 -158.10(19)
C4 C8 N1 C7 -2.1(3)
C9 C8 N1 C7 177.5(2)
C17 C12 C13 C14 -1.1(3)
N2 C12 C13 C14 179.5(2)
C1 C2 C3 C4 -1.3(4)
C1 C2 C3 Cl2 177.64(18)
C5 C4 C3 C2 178.3(3)
C8 C4 C3 C2 -0.2(4)
C5 C4 C3 Cl2 -0.7(4)
C8 C4 C3 Cl2 -179.18(17)
C13 C12 C17 C16 0.8(4)
N2 C12 C17 C16 -179.8(2)
C19 C18 C23 C22 -1.1(4)
N2 C18 C23 C22 179.1(2)
C23 C18 C19 C20 0.6(4)
N2 C18 C19 C20 -179.5(2)
C12 C17 C16 C15 -0.3(4)
C18 C23 C22 C21 0.5(4)
C23 C22 C21 C20 0.5(4)
C17 C16 C15 C14 0.1(4)
C22 C21 C20 C19 -0.9(5)
C18 C19 C20 C21 0.4(4)
C3 C4 C5 C6 179.6(3)
C8 C4 C5 C6 -1.9(4)
C8 N1 C7 C6 -0.5(4)
C4 C5 C6 C7 -0.5(5)
N1 C7 C6 C5 1.9(5)
C16 C15 C14 C13 -0.4(4)
C12 C13 C14 C15 0.9(4)

loop_
_cod_related_entry_id
_cod_related_entry_database
_cod_related_entry_code
1 ChemSpider 21120182
